data_4067171
loop_
_publ_author_name
'Xu, Tao'
'Gong, Wei-tao'
'Ye, Jun-wei'
'Lin, Yuan'
'Ning, Gui-ling'

_publ_section_title
;
 Unprecedented Ring Transformation of an \a,\a&#x2032;-Monosubstituted
 2,4,5-Triphenylpyrylium Salt with \h3-Phosphines: Efficient Synthesis of
 Aryl- and Alkylphosphonium Triphenylcyclopentadienylides
;
_journal_issue 24
_journal_name_full Organometallics
_journal_page_first 6744
_journal_paper_doi 10.1021/om100872f
_journal_volume 29
_journal_year 2010
_chemical_formula_sum 'C26 H26 Cl O4 P'
_chemical_formula_weight 468.89
_chemical_name_systematic
; 
 Trimethyl(2,3,5-triphenylcyclopentadienyl)phosphonium perchlorate 
;
_space_group_IT_number 15
_symmetry_cell_setting monoclinic
_symmetry_space_group_name_Hall '-C 2yc'
_symmetry_space_group_name_H-M 'C 1 2/c 1'
_atom_sites_solution_hydrogens geom
_atom_sites_solution_primary direct
_atom_sites_solution_secondary difmap
_audit_creation_method SHELXL-97
_cell_angle_alpha 90.00
_cell_angle_beta 125.869(2)
_cell_angle_gamma 90.00
_cell_formula_units_Z 8
_cell_length_a 27.352(4)
_cell_length_b 10.2322(17)
_cell_length_c 20.664(6)
_cell_measurement_reflns_used 12945
_cell_measurement_temperature 273(2)
_cell_measurement_theta_max 28.28
_cell_measurement_theta_min 2.01
_cell_volume 4686.5(17)
_computing_cell_refinement 'SMART (Bruker, 1997)'
_computing_data_collection 'SMART (Bruker, 1997)'
_computing_data_reduction 'SAINT (Bruker, 1997)'
_computing_molecular_graphics 'SHELXP97 (Sheldrick, 1997)'
_computing_publication_material 'SHELXTL (Bruker, 1997)'
_computing_structure_refinement 'SHELXL97 (Sheldrick, 1997)'
_computing_structure_solution 'SHELXS97 (Sheldrick, 1997)'
_diffrn_ambient_temperature 273(2)
_diffrn_detector_area_resol_mean 'Bruker SMART CCD area'
_diffrn_measured_fraction_theta_full 0.998
_diffrn_measured_fraction_theta_max 0.911
_diffrn_measurement_device_type 'CCD area detector'
_diffrn_measurement_method '\f and \w scans'
_diffrn_radiation_monochromator graphite
_diffrn_radiation_source 'fine-focus sealed tube'
_diffrn_radiation_type MoK\a
_diffrn_radiation_wavelength 0.71073
_diffrn_reflns_av_R_equivalents 0.0233
_diffrn_reflns_av_sigmaI/netI 0.0296
_diffrn_reflns_limit_h_max 36
_diffrn_reflns_limit_h_min -35
_diffrn_reflns_limit_k_max 13
_diffrn_reflns_limit_k_min -13
_diffrn_reflns_limit_l_max 26
_diffrn_reflns_limit_l_min -22
_diffrn_reflns_number 12945
_diffrn_reflns_theta_full 26.00
_diffrn_reflns_theta_max 28.28
_diffrn_reflns_theta_min 2.01
_diffrn_standards_decay_% none
_diffrn_standards_interval_count none
_diffrn_standards_interval_time none
_diffrn_standards_number none
_exptl_absorpt_coefficient_mu 0.262
_exptl_absorpt_correction_T_max 0.9618
_exptl_absorpt_correction_T_min 0.9495
_exptl_absorpt_correction_type empirical
_exptl_absorpt_process_details 'SADABS; Sheldrick, (1996)'
_exptl_crystal_colour colorless
_exptl_crystal_density_diffrn 1.329
_exptl_crystal_density_meas ?
_exptl_crystal_density_method 'not measured'
_exptl_crystal_description blcok
_exptl_crystal_F_000 1968
_exptl_crystal_size_max 0.20
_exptl_crystal_size_mid 0.18
_exptl_crystal_size_min 0.15
_refine_diff_density_max 0.536
_refine_diff_density_min -0.364
_refine_diff_density_rms 0.050
_refine_ls_extinction_coef 0
_refine_ls_extinction_method none
_refine_ls_goodness_of_fit_ref 1.043
_refine_ls_hydrogen_treatment constr
_refine_ls_matrix_type full
_refine_ls_number_parameters 292
_refine_ls_number_reflns 5310
_refine_ls_number_restraints 0
_refine_ls_restrained_S_all 1.043
_refine_ls_R_factor_all 0.0616
_refine_ls_R_factor_gt 0.0464
_refine_ls_shift/su_max 0.107
_refine_ls_shift/su_mean 0.009
_refine_ls_structure_factor_coef Fsqd
_refine_ls_weighting_details 'calc w=1/[\s^2^(Fo^2^)+(0.0035P)^2^+10.2330P] where P=(Fo^2^+2Fc^2^)/3'
_refine_ls_weighting_scheme calc
_refine_ls_wR_factor_gt 0.0898
_refine_ls_wR_factor_ref 0.0966
_reflns_number_gt 4166
_reflns_number_total 5310
_reflns_threshold_expression >2sigma(I)
_cod_data_source_file om100872f_si_002.cif
_cod_data_source_block 4a
_cod_depositor_comments
;
The following automatic conversions were performed:

'_symmetry_cell_setting' value 'Monoclinic' changed to 'monoclinic'
according to /home/saulius/struct/CIF-dictionaries/cif_core.dic
dictionary named 'cif_core.dic' version 2.4.1 from 2010-06-29.

Automatic conversion script
Id: cif_fix_values 1715 2011-07-08 13:25:40Z adriana 

The following automatic conversions were performed:

'_exptl_crystal_density_meas' value 'not measured' was changed to '?'
- the value is perceived as not measured.

Automatic conversion script
Id: cif_fix_values 3008 2015-01-20 13:52:24Z robertas 
;
_cod_original_sg_symbol_H-M 'C2/c  '
_cod_database_code 4067171

loop_
_symmetry_equiv_pos_as_xyz
'x, y, z'
'-x, y, -z+1/2'
'x+1/2, y+1/2, z'
'-x+1/2, y+1/2, -z+1/2'
'-x, -y, -z'
'x, -y, z-1/2'
'-x+1/2, -y+1/2, -z'
'x+1/2, -y+1/2, z-1/2'

loop_
_atom_site_label
_atom_site_type_symbol
_atom_site_fract_x
_atom_site_fract_y
_atom_site_fract_z
_atom_site_U_iso_or_equiv
_atom_site_adp_type
_atom_site_occupancy
_atom_site_symmetry_multiplicity
_atom_site_calc_flag
_atom_site_refinement_flags
Cl1 Cl 0.12451(2) 0.36820(5) 0.10028(3) 0.03868(13) Uani 1 1 d .
P1 P 0.30401(2) 0.56449(5) 0.85724(3) 0.03331(13) Uani 1 1 d .
C1 C 0.37644(9) 0.5533(2) 0.95532(11) 0.0312(4) Uani 1 1 d .
H1 H 0.3938 0.4654 0.9656 0.037 Uiso 1 1 calc R
C2 C 0.36777(9) 0.5950(2) 1.01849(11) 0.0319(4) Uani 1 1 d .
C3 C 0.39696(9) 0.7103(2) 1.05021(12) 0.0339(4) Uani 1 1 d .
C4 C 0.42738(10) 0.7472(2) 1.01386(12) 0.0369(5) Uani 1 1 d .
H4 H 0.4498 0.8231 1.0257 0.044 Uiso 1 1 calc R
C5 C 0.41844(9) 0.6561(2) 0.96080(12) 0.0344(5) Uani 1 1 d .
C6 C 0.33263(9) 0.5185(2) 1.03850(11) 0.0317(4) Uani 1 1 d .
C7 C 0.34308(10) 0.3860(2) 1.05548(13) 0.0384(5) Uani 1 1 d .
H7 H 0.3716 0.3434 1.0522 0.046 Uiso 1 1 calc R
C8 C 0.31134(12) 0.3169(2) 1.07730(15) 0.0506(6) Uani 1 1 d .
H8 H 0.3196 0.2287 1.0901 0.061 Uiso 1 1 calc R
C9 C 0.26762(12) 0.3775(3) 1.08025(15) 0.0519(6) Uani 1 1 d .
H9 H 0.2465 0.3305 1.0950 0.062 Uiso 1 1 calc R
C10 C 0.25559(12) 0.5071(3) 1.06144(15) 0.0492(6) Uani 1 1 d .
H10 H 0.2253 0.5478 1.0618 0.059 Uiso 1 1 calc R
C11 C 0.28835(11) 0.5776(2) 1.04195(14) 0.0431(5) Uani 1 1 d .
H11 H 0.2807 0.6663 1.0309 0.052 Uiso 1 1 calc R
C12 C 0.40330(9) 0.7862(2) 1.11581(12) 0.0371(5) Uani 1 1 d .
C13 C 0.40964(11) 0.7244(3) 1.18030(13) 0.0473(6) Uani 1 1 d .
H13 H 0.4103 0.6336 1.1828 0.057 Uiso 1 1 calc R
C14 C 0.41496(12) 0.7966(3) 1.24072(15) 0.0574(7) Uani 1 1 d .
H14 H 0.4188 0.7541 1.2833 0.069 Uiso 1 1 calc R
C15 C 0.41454(12) 0.9302(3) 1.23819(16) 0.0594(7) Uani 1 1 d .
H15 H 0.4175 0.9784 1.2785 0.071 Uiso 1 1 calc R
C16 C 0.40981(12) 0.9932(3) 1.17610(17) 0.0565(7) Uani 1 1 d .
H16 H 0.4104 1.0840 1.1750 0.068 Uiso 1 1 calc R
C17 C 0.40418(10) 0.9219(2) 1.11471(14) 0.0458(6) Uani 1 1 d .
H17 H 0.4010 0.9652 1.0728 0.055 Uiso 1 1 calc R
C18 C 0.44584(9) 0.6518(2) 0.91721(12) 0.0379(5) Uani 1 1 d .
C19 C 0.46159(10) 0.7675(3) 0.89829(13) 0.0499(6) Uani 1 1 d .
H19 H 0.4535 0.8475 0.9115 0.060 Uiso 1 1 calc R
C20 C 0.48925(12) 0.7635(4) 0.85999(15) 0.0649(8) Uani 1 1 d .
H20 H 0.5001 0.8410 0.8479 0.078 Uiso 1 1 calc R
C21 C 0.50087(11) 0.6463(4) 0.83961(15) 0.0700(10) Uani 1 1 d .
H21 H 0.5195 0.6448 0.8137 0.084 Uiso 1 1 calc R
C22 C 0.48520(11) 0.5301(3) 0.85718(14) 0.0591(8) Uani 1 1 d .
H22 H 0.4928 0.4508 0.8427 0.071 Uiso 1 1 calc R
C23 C 0.45795(10) 0.5326(3) 0.89664(13) 0.0466(6) Uani 1 1 d .
H23 H 0.4478 0.4548 0.9093 0.056 Uiso 1 1 calc R
C24 C 0.31127(10) 0.5386(2) 0.77790(12) 0.0444(6) Uani 1 1 d .
H24A H 0.2719 0.5367 0.7280 0.067 Uiso 1 1 calc R
H24B H 0.3313 0.4569 0.7858 0.067 Uiso 1 1 calc R
H24C H 0.3345 0.6084 0.7772 0.067 Uiso 1 1 calc R
C25 C 0.25182(11) 0.4458(3) 0.84604(14) 0.0497(6) Uani 1 1 d .
H25A H 0.2437 0.4619 0.8846 0.075 Uiso 1 1 calc R
H25B H 0.2687 0.3600 0.8542 0.075 Uiso 1 1 calc R
H25C H 0.2150 0.4515 0.7932 0.075 Uiso 1 1 calc R
C26 C 0.27275(12) 0.7226(2) 0.84597(15) 0.0539(7) Uani 1 1 d .
H26A H 0.3015 0.7879 0.8555 0.081 Uiso 1 1 calc R
H26B H 0.2632 0.7331 0.8836 0.081 Uiso 1 1 calc R
H26C H 0.2367 0.7320 0.7927 0.081 Uiso 1 1 calc R
O1 O 0.12373(12) 0.3574(3) 0.03233(14) 0.1120(10) Uani 1 1 d .
O2 O 0.16130(11) 0.4725(3) 0.14790(18) 0.1163(10) Uani 1 1 d .
O3 O 0.14967(17) 0.2553(3) 0.1454(2) 0.1424(13) Uani 1 1 d .
O4 O 0.06657(9) 0.3879(3) 0.08012(13) 0.0888(8) Uani 1 1 d .

loop_
_atom_site_aniso_label
_atom_site_aniso_U_11
_atom_site_aniso_U_22
_atom_site_aniso_U_33
_atom_site_aniso_U_23
_atom_site_aniso_U_13
_atom_site_aniso_U_12
Cl1 0.0368(3) 0.0413(3) 0.0362(3) 0.0033(2) 0.0205(2) 0.0009(2)
P1 0.0354(3) 0.0330(3) 0.0280(3) 0.0010(2) 0.0166(2) -0.0002(2)
C1 0.0339(10) 0.0326(10) 0.0258(10) 0.0021(8) 0.0168(9) 0.0028(9)
C2 0.0347(11) 0.0343(11) 0.0260(10) 0.0052(8) 0.0174(9) 0.0058(9)
C3 0.0363(11) 0.0353(11) 0.0264(10) 0.0033(8) 0.0163(9) 0.0038(9)
C4 0.0395(12) 0.0370(11) 0.0310(11) 0.0014(9) 0.0189(10) -0.0043(9)
C5 0.0331(11) 0.0396(12) 0.0267(10) 0.0029(9) 0.0153(9) -0.0009(9)
C6 0.0348(11) 0.0329(10) 0.0255(10) 0.0010(8) 0.0166(9) 0.0013(9)
C7 0.0374(11) 0.0354(11) 0.0401(12) 0.0017(9) 0.0214(10) 0.0027(9)
C8 0.0603(16) 0.0349(12) 0.0555(15) 0.0061(11) 0.0333(13) -0.0037(11)
C9 0.0644(17) 0.0521(15) 0.0562(15) -0.0064(12) 0.0448(14) -0.0152(13)
C10 0.0540(15) 0.0540(15) 0.0562(15) -0.0107(12) 0.0416(13) -0.0047(12)
C11 0.0524(14) 0.0351(12) 0.0507(14) 0.0042(10) 0.0351(12) 0.0084(10)
C12 0.0351(11) 0.0396(12) 0.0325(11) -0.0030(9) 0.0175(9) 0.0015(9)
C13 0.0569(15) 0.0484(14) 0.0364(12) -0.0017(11) 0.0272(12) 0.0040(12)
C14 0.0677(18) 0.0694(19) 0.0405(14) -0.0066(13) 0.0348(14) 0.0008(15)
C15 0.0594(17) 0.0696(19) 0.0519(16) -0.0239(14) 0.0342(14) -0.0049(14)
C16 0.0542(16) 0.0439(14) 0.0626(17) -0.0169(13) 0.0293(14) -0.0029(12)
C17 0.0444(13) 0.0436(13) 0.0410(13) -0.0037(11) 0.0204(11) -0.0019(11)
C18 0.0301(10) 0.0556(14) 0.0236(10) 0.0023(9) 0.0132(9) -0.0012(10)
C19 0.0422(13) 0.0685(17) 0.0362(12) 0.0055(12) 0.0213(11) -0.0085(12)
C20 0.0483(15) 0.103(3) 0.0432(15) 0.0132(16) 0.0268(13) -0.0118(16)
C21 0.0386(14) 0.143(3) 0.0309(13) 0.0100(17) 0.0218(12) 0.0014(18)
C22 0.0388(13) 0.104(2) 0.0305(12) 0.0007(14) 0.0179(11) 0.0152(14)
C23 0.0377(12) 0.0691(17) 0.0296(11) 0.0023(11) 0.0179(10) 0.0061(12)
C24 0.0420(12) 0.0594(15) 0.0269(11) -0.0020(10) 0.0175(10) -0.0057(11)
C25 0.0445(13) 0.0611(16) 0.0404(13) -0.0035(12) 0.0232(11) -0.0149(12)
C26 0.0537(15) 0.0426(14) 0.0458(14) 0.0047(11) 0.0182(12) 0.0130(12)
O1 0.0964(18) 0.195(3) 0.0672(15) -0.0078(17) 0.0606(15) -0.002(2)
O2 0.0709(16) 0.0912(19) 0.144(2) -0.0512(18) 0.0393(16) -0.0311(14)
O3 0.194(3) 0.086(2) 0.154(3) 0.068(2) 0.106(3) 0.064(2)
O4 0.0436(11) 0.142(2) 0.0779(15) -0.0312(15) 0.0342(11) -0.0104(13)

loop_
_atom_type_symbol
_atom_type_description
_atom_type_scat_dispersion_real
_atom_type_scat_dispersion_imag
_atom_type_scat_source
C C 0.0033 0.0016 'International Tables Vol C Tables 4.2.6.8 and 6.1.1.4'
H H 0.0000 0.0000 'International Tables Vol C Tables 4.2.6.8 and 6.1.1.4'
O O 0.0106 0.0060 'International Tables Vol C Tables 4.2.6.8 and 6.1.1.4'
P P 0.1023 0.0942 'International Tables Vol C Tables 4.2.6.8 and 6.1.1.4'
Cl Cl 0.1484 0.1585 'International Tables Vol C Tables 4.2.6.8 and 6.1.1.4'

loop_
_geom_angle_atom_site_label_1
_geom_angle_atom_site_label_2
_geom_angle_atom_site_label_3
_geom_angle
O3 Cl1 O4 110.49(19)
O3 Cl1 O1 108.6(2)
O4 Cl1 O1 111.43(14)
O3 Cl1 O2 107.0(2)
O4 Cl1 O2 108.79(16)
O1 Cl1 O2 110.38(19)
C26 P1 C24 108.56(12)
C26 P1 C25 108.39(13)
C24 P1 C25 106.96(12)
C26 P1 C1 109.12(11)
C24 P1 C1 112.21(10)
C25 P1 C1 111.48(11)
C5 C1 C2 103.56(16)
C5 C1 P1 108.76(13)
C2 C1 P1 108.78(14)
C5 C1 H1 111.8
C2 C1 H1 111.8
P1 C1 H1 111.8
C3 C2 C6 128.40(19)
C3 C2 C1 108.38(18)
C6 C2 C1 123.22(18)
C2 C3 C4 109.11(18)
C2 C3 C12 128.12(19)
C4 C3 C12 122.59(19)
C5 C4 C3 110.70(19)
C5 C4 H4 124.7
C3 C4 H4 124.6
C4 C5 C18 127.2(2)
C4 C5 C1 108.04(18)
C18 C5 C1 124.77(19)
C11 C6 C7 117.9(2)
C11 C6 C2 120.92(19)
C7 C6 C2 121.19(19)
C8 C7 C6 120.4(2)
C8 C7 H7 119.8
C6 C7 H7 119.8
C7 C8 C9 120.6(2)
C7 C8 H8 119.7
C9 C8 H8 119.7
C10 C9 C8 119.6(2)
C10 C9 H9 120.2
C8 C9 H9 120.2
C9 C10 C11 120.0(2)
C9 C10 H10 120.0
C11 C10 H10 120.0
C10 C11 C6 121.4(2)
C10 C11 H11 119.3
C6 C11 H11 119.3
C13 C12 C17 118.4(2)
C13 C12 C3 121.4(2)
C17 C12 C3 120.2(2)
C12 C13 C14 120.7(2)
C12 C13 H13 119.7
C14 C13 H13 119.7
C15 C14 C13 120.3(3)
C15 C14 H14 119.8
C13 C14 H14 119.8
C14 C15 C16 119.9(2)
C14 C15 H15 120.0
C16 C15 H15 120.0
C15 C16 C17 120.4(3)
C15 C16 H16 119.8
C17 C16 H16 119.8
C12 C17 C16 120.2(2)
C12 C17 H17 119.9
C16 C17 H17 119.9
C19 C18 C23 119.4(2)
C19 C18 C5 119.9(2)
C23 C18 C5 120.7(2)
C20 C19 C18 120.0(3)
C20 C19 H19 120.0
C18 C19 H19 120.0
C19 C20 C21 120.5(3)
C19 C20 H20 119.8
C21 C20 H20 119.8
C20 C21 C22 120.6(2)
C20 C21 H21 119.7
C22 C21 H21 119.7
C21 C22 C23 119.5(3)
C21 C22 H22 120.2
C23 C22 H22 120.2
C22 C23 C18 120.0(3)
C22 C23 H23 120.0
C18 C23 H23 120.0
P1 C24 H24A 109.5
P1 C24 H24B 109.5
H24A C24 H24B 109.5
P1 C24 H24C 109.5
H24A C24 H24C 109.5
H24B C24 H24C 109.5
P1 C25 H25A 109.5
P1 C25 H25B 109.5
H25A C25 H25B 109.5
P1 C25 H25C 109.5
H25A C25 H25C 109.5
H25B C25 H25C 109.5
P1 C26 H26A 109.5
P1 C26 H26B 109.5
H26A C26 H26B 109.5
P1 C26 H26C 109.5
H26A C26 H26C 109.5
H26B C26 H26C 109.5

loop_
_geom_bond_atom_site_label_1
_geom_bond_atom_site_label_2
_geom_bond_distance
Cl1 O3 1.387(2)
Cl1 O4 1.397(2)
Cl1 O1 1.396(2)
Cl1 O2 1.400(2)
P1 C26 1.780(2)
P1 C24 1.783(2)
P1 C25 1.783(2)
P1 C1 1.828(2)
C1 C5 1.513(3)
C1 C2 1.518(3)
C1 H1 0.9800
C2 C3 1.358(3)
C2 C6 1.474(3)
C3 C4 1.460(3)
C3 C12 1.482(3)
C4 C5 1.347(3)
C4 H4 0.9300
C5 C18 1.472(3)
C6 C11 1.392(3)
C6 C7 1.387(3)
C7 C8 1.384(3)
C7 H7 0.9300
C8 C9 1.380(3)
C8 H8 0.9300
C9 C10 1.366(4)
C9 H9 0.9300
C10 C11 1.381(3)
C10 H10 0.9300
C11 H11 0.9300
C12 C13 1.391(3)
C12 C17 1.389(3)
C13 C14 1.383(3)
C13 H13 0.9300
C14 C15 1.368(4)
C14 H14 0.9300
C15 C16 1.372(4)
C15 H15 0.9300
C16 C17 1.392(3)
C16 H16 0.9300
C17 H17 0.9300
C18 C19 1.391(3)
C18 C23 1.394(3)
C19 C20 1.379(3)
C19 H19 0.9300
C20 C21 1.369(5)
C20 H20 0.9300
C21 C22 1.383(4)
C21 H21 0.9300
C22 C23 1.390(3)
C22 H22 0.9300
C23 H23 0.9300
C24 H24A 0.9600
C24 H24B 0.9600
C24 H24C 0.9600
C25 H25A 0.9600
C25 H25B 0.9600
C25 H25C 0.9600
C26 H26A 0.9600
C26 H26B 0.9600
C26 H26C 0.9600

loop_
_geom_hbond_atom_site_label_D
_geom_hbond_atom_site_label_H
_geom_hbond_atom_site_label_A
_geom_hbond_distance_DH
_geom_hbond_distance_HA
_geom_hbond_distance_DA
_geom_hbond_angle_DHA
_geom_hbond_site_symmetry_A
C17 H17 O1 0.93 2.60 3.492(4) 161.4 7_566
C26 H26A O2 0.96 2.67 3.569(4) 155.8 7_566
C24 H24B O3 0.96 2.48 3.274(4) 140.1 7_556
C25 H25B O3 0.96 2.52 3.312(4) 139.7 7_556
